data_7204597
loop_
_publ_author_name
'Baskar Raj, S.'
'Sethuraman, V.'
'Francis, S.'
'Hemamalini, M.'
'Muthiah, P. Thomas'
'Bocelli, G.'
'Cantoni, A.'
'Rychlewska, U.'
'Warzajtis, B.'

_publ_section_title
;
 Supramolecular organisation via hydrogen bonding in trimethoprim
 sulfonate salts
;
_journal_issue 15
_journal_name_full CrystEngComm
_journal_page_first 70
_journal_paper_doi 10.1039/b300126a
_journal_volume 5
_journal_year 2003
_chemical_formula_moiety 'C14H19N4O3,C7H5O6S, 2H2O'
_chemical_formula_sum 'C21 H28 N4 O11 S'
_chemical_formula_weight 544.53
_chemical_name_common
;
2,4-diamino-5-(3',4',5'-trimethoxybenzyl)pyrimidinium 3-
carboxy-4-hydroxybenzene sulfonate dihydrate
;
_chemical_name_systematic
;
2,4-diamino-5-(3',4',5'-trimethoxybenzyl)pyrimidinium 
3-carboxy-4-hydroxybenzene
sulfonate dihydrate
;
_space_group_IT_number 14
_symmetry_cell_setting monoclinic
_symmetry_space_group_name_Hall '-P 2ybc'
_symmetry_space_group_name_H-M 'P 1 21/c 1'
_atom_sites_solution_hydrogens geom
_atom_sites_solution_primary direct
_atom_sites_solution_secondary difmap
_audit_creation_method SHELXL-97
_cell_angle_alpha 90.00
_cell_angle_beta 114.18(3)
_cell_angle_gamma 90.00
_cell_formula_units_Z 4
_cell_length_a 11.442(2)
_cell_length_b 18.769(3)
_cell_length_c 12.783(3)
_cell_measurement_reflns_used 25
_cell_measurement_temperature 293(2)
_cell_measurement_theta_max 28.4
_cell_measurement_theta_min 2.0
_cell_volume 2504.4(10)
_computing_cell_refinement 'MolEN (Fair, 1990)'
_computing_data_collection 'MolEN (Fair, 1990)'
_computing_data_reduction 'MolEN (Fair, 1990)'
_computing_molecular_graphics 'PLATON (Spek, 1997)'
_computing_publication_material 'PLATON (Spek, 1997)'
_computing_structure_refinement 'SHELXL-97 (Sheldrick, 1997)'
_computing_structure_solution 'SHELXS-97 (Sheldrick, 1997)'
_diffrn_ambient_temperature 293(2)
_diffrn_measured_fraction_theta_full 0.887
_diffrn_measured_fraction_theta_max 0.887
_diffrn_measurement_device_type 'Bruker AXS smart with CCD'
_diffrn_measurement_method \w-2\q
_diffrn_radiation_monochromator graphite
_diffrn_radiation_source 'fine-focus sealed tube'
_diffrn_radiation_type MoK\a
_diffrn_radiation_wavelength 0.71069
_diffrn_reflns_av_R_equivalents 0.1402
_diffrn_reflns_av_sigmaI/netI 0.2647
_diffrn_reflns_limit_h_max 14
_diffrn_reflns_limit_h_min -15
_diffrn_reflns_limit_k_max 23
_diffrn_reflns_limit_k_min -24
_diffrn_reflns_limit_l_max 17
_diffrn_reflns_limit_l_min -17
_diffrn_reflns_number 21406
_diffrn_reflns_theta_full 28.43
_diffrn_reflns_theta_max 28.43
_diffrn_reflns_theta_min 1.95
_diffrn_standards_decay_% 0
_diffrn_standards_interval_count 100
_diffrn_standards_interval_time 60
_diffrn_standards_number 1
_exptl_absorpt_coefficient_mu 0.196
_exptl_absorpt_correction_type none
_exptl_crystal_colour colourless
_exptl_crystal_density_diffrn 1.444
_exptl_crystal_density_method 'not measured'
_exptl_crystal_description 'plate like'
_exptl_crystal_F_000 1144
_exptl_crystal_size_max 0.31
_exptl_crystal_size_mid 0.14
_exptl_crystal_size_min 0.11
_refine_diff_density_max 0.213
_refine_diff_density_min -0.226
_refine_diff_density_rms 0.042
_refine_ls_extinction_method none
_refine_ls_goodness_of_fit_ref 0.793
_refine_ls_hydrogen_treatment mixed
_refine_ls_matrix_type full
_refine_ls_number_parameters 435
_refine_ls_number_reflns 5595
_refine_ls_number_restraints 7
_refine_ls_restrained_S_all 0.796
_refine_ls_R_factor_all 0.2598
_refine_ls_R_factor_gt 0.0516
_refine_ls_shift/su_max 0.000
_refine_ls_shift/su_mean 0.000
_refine_ls_structure_factor_coef Fsqd
_refine_ls_weighting_details 'calc w=1/[\s^2^(Fo^2^)+(0.0106P)^2^+0.0000P] where P=(Fo^2^+2Fc^2^)/3'
_refine_ls_weighting_scheme calc
_refine_ls_wR_factor_gt 0.0599
_refine_ls_wR_factor_ref 0.0906
_reflns_number_gt 1718
_reflns_number_total 5595
_reflns_threshold_expression >2sigma(I)
_cod_data_source_file b300126a.txt
_cod_data_source_block compound_4
_cod_depositor_comments
;
The following automatic conversions were performed:
'_symmetry_cell_setting' value 'Monoclinic' changed to 'monoclinic'
according to '/home/saulius/struct/CIF-dictionaries/cif_core.dic'
dictionary named 'cif_core.dic' version 2.4.1 from 2010-06-29.

Automatic conversion script
Id: cif_fix_enum 1527 2010-12-29 10:47:43Z saulius 
;
_cod_original_cell_volume 2504.4(8)
_cod_original_sg_symbol_H-M P21/c
_cod_database_code 7204597

loop_
_symmetry_equiv_pos_as_xyz
'x, y, z'
'-x, y+1/2, -z+1/2'
'-x, -y, -z'
'x, -y-1/2, z-1/2'

loop_
_atom_site_label
_atom_site_type_symbol
_atom_site_fract_x
_atom_site_fract_y
_atom_site_fract_z
_atom_site_U_iso_or_equiv
_atom_site_adp_type
_atom_site_occupancy
_atom_site_symmetry_multiplicity
_atom_site_calc_flag
_atom_site_refinement_flags
_atom_site_disorder_assembly
_atom_site_disorder_group
O6 O -0.0958(3) 0.19659(15) 0.3823(2) 0.0662(10) Uani 1 1 d . . .
O8 O -0.0679(3) 0.20271(17) 0.0274(2) 0.0575(9) Uani 1 1 d . . .
S S -0.05961(12) 0.12314(7) 0.41811(9) 0.0487(3) Uani 1 1 d . . .
O5 O 0.0462(3) 0.11843(14) 0.53221(19) 0.0605(8) Uani 1 1 d . . .
C23 C 0.0026(4) 0.1467(2) 0.0376(3) 0.0442(11) Uani 1 1 d . . .
C22 C -0.0224(4) 0.1275(2) 0.2208(3) 0.0412(11) Uani 1 1 d . . .
O9 O 0.0492(3) 0.13036(14) -0.0299(2) 0.0591(9) Uani 1 1 d . . .
O1W O 0.3811(4) 0.5444(2) 0.0234(3) 0.1187(14) Uani 1 1 d D . .
O4 O -0.1660(3) 0.07848(16) 0.4105(2) 0.0665(9) Uani 1 1 d . . .
C17 C 0.0247(4) 0.1035(2) 0.1417(3) 0.0378(11) Uani 1 1 d . . .
C21 C 0.0009(4) 0.0898(2) 0.3192(3) 0.0368(10) Uani 1 1 d . . .
C18 C 0.0950(4) 0.0411(2) 0.1640(3) 0.0468(11) Uani 1 1 d . . .
C20 C 0.0685(4) 0.0271(2) 0.3414(3) 0.0470(12) Uani 1 1 d . . .
C16 C 0.2820(6) 0.4967(3) 0.3534(5) 0.0680(17) Uani 1 1 d . . .
O7 O 0.1477(3) 0.01546(16) 0.0931(3) 0.0652(10) Uani 1 1 d D . .
C19 C 0.1164(5) 0.0029(2) 0.2640(4) 0.0532(14) Uani 1 1 d . . .
O1 O 0.3651(3) 0.44365(16) 0.3426(2) 0.0592(9) Uani 1 1 d . . .
O2W O 0.3237(4) 0.4165(2) 0.1051(3) 0.0739(10) Uani 1 1 d D . .
C15 C 0.6296(4) 0.3829(3) 0.3173(3) 0.0871(17) Uani 1 1 d . . .
H15A H 0.6394 0.4279 0.3558 0.131 Uiso 1 1 calc R . .
H15B H 0.6196 0.3908 0.2399 0.131 Uiso 1 1 calc R . .
H15C H 0.7042 0.3542 0.3568 0.131 Uiso 1 1 calc R . .
C12 C 0.4270(4) 0.4000(2) 0.4352(3) 0.0420(11) Uani 1 1 d . . .
C13 C 0.4132(4) 0.4046(2) 0.5378(3) 0.0452(12) Uani 1 1 d . . .
O2 O 0.5199(3) 0.34743(14) 0.3166(2) 0.0548(8) Uani 1 1 d . . .
C11 C 0.5098(4) 0.3512(2) 0.4219(3) 0.0432(11) Uani 1 1 d . . .
C7 C 0.4680(5) 0.3621(3) 0.7386(4) 0.0502(14) Uani 1 1 d . . .
C8 C 0.4816(4) 0.3582(2) 0.6263(3) 0.0436(11) Uani 1 1 d . . .
N4 N 0.3919(4) 0.3584(2) 0.9266(3) 0.0555(12) Uani 1 1 d . . .
C10 C 0.5772(4) 0.3041(2) 0.5092(4) 0.0451(11) Uani 1 1 d . . .
C9 C 0.5649(4) 0.3081(2) 0.6131(3) 0.0459(12) Uani 1 1 d . . .
C5 C 0.3650(4) 0.3138(2) 0.7441(3) 0.0394(11) Uani 1 1 d . . .
C4 C 0.3324(4) 0.3134(2) 0.8416(3) 0.0418(11) Uani 1 1 d . . .
O3 O 0.6530(3) 0.25642(16) 0.4860(2) 0.0602(8) Uani 1 1 d . . .
C14 C 0.7243(7) 0.2066(3) 0.5738(7) 0.0694(18) Uani 1 1 d . . .
N3 N 0.2468(3) 0.26951(19) 0.8536(3) 0.0461(10) Uani 1 1 d . . .
C6 C 0.2974(4) 0.2685(2) 0.6606(4) 0.0458(12) Uani 1 1 d . . .
N1 N 0.2069(4) 0.2256(2) 0.6702(3) 0.0476(11) Uani 1 1 d . . .
C2 C 0.1856(4) 0.2257(2) 0.7681(4) 0.0460(12) Uani 1 1 d . . .
N2 N 0.0979(4) 0.1808(3) 0.7723(4) 0.0643(14) Uani 1 1 d . . .
H1 H 0.670(4) 0.176(2) 0.593(3) 0.081(17) Uiso 1 1 d . . .
H2 H 0.358(3) 0.4368(14) 0.549(2) 0.014(9) Uiso 1 1 d . . .
H3 H 0.252(4) 0.5193(19) 0.287(3) 0.054(14) Uiso 1 1 d . . .
H4 H 0.442(3) 0.4066(16) 0.748(2) 0.021(10) Uiso 1 1 d . . .
H5 H -0.070(3) 0.1679(14) 0.206(2) 0.012(9) Uiso 1 1 d . . .
H6 H 0.308(3) 0.2651(17) 0.596(3) 0.045(12) Uiso 1 1 d . . .
H7 H 0.203(4) 0.4739(19) 0.358(3) 0.071(16) Uiso 1 1 d . . .
H2W1 H 0.480(3) 0.519(2) 0.050(3) 0.095(18) Uiso 1 1 d D . .
H8 H 0.163(3) -0.0390(17) 0.279(3) 0.049(13) Uiso 1 1 d . . .
H9 H 0.083(3) -0.0035(16) 0.407(3) 0.042(11) Uiso 1 1 d . . .
H10 H 0.541(3) 0.3449(18) 0.798(3) 0.053(14) Uiso 1 1 d . . .
H12 H 0.361(4) 0.362(2) 0.981(3) 0.085(17) Uiso 1 1 d . . .
H13 H 0.609(3) 0.2711(18) 0.674(3) 0.063(13) Uiso 1 1 d . . .
H15 H 0.336(4) 0.528(2) 0.423(3) 0.11(2) Uiso 1 1 d . . .
H1W2 H 0.356(4) 0.398(2) 0.177(2) 0.12(2) Uiso 1 1 d D . .
H16 H 0.057(3) 0.1501(18) 0.714(3) 0.051(14) Uiso 1 1 d . . .
H17 H 0.163(4) 0.1914(18) 0.622(3) 0.046(13) Uiso 1 1 d . . .
H18 H 0.769(5) 0.178(2) 0.535(4) 0.14(2) Uiso 1 1 d . . .
H2W2 H 0.240(3) 0.430(3) 0.093(4) 0.19(3) Uiso 1 1 d D . .
H20 H 0.462(3) 0.3838(19) 0.935(3) 0.044(14) Uiso 1 1 d . . .
H21 H -0.069(4) 0.240(2) -0.033(4) 0.13(2) Uiso 1 1 d . . .
H22 H 0.077(4) 0.181(3) 0.821(3) 0.09(2) Uiso 1 1 d . . .
H23 H 0.114(4) 0.0481(17) 0.031(2) 0.069(15) Uiso 1 1 d D . .
H24 H 0.775(5) 0.229(3) 0.634(4) 0.10(3) Uiso 1 1 d . . .
H1W1 H 0.368(5) 0.503(3) 0.073(6) 0.34(6) Uiso 1 1 d D . .

loop_
_atom_site_aniso_label
_atom_site_aniso_U_11
_atom_site_aniso_U_22
_atom_site_aniso_U_33
_atom_site_aniso_U_23
_atom_site_aniso_U_13
_atom_site_aniso_U_12
O6 0.114(3) 0.0439(19) 0.0523(18) -0.0056(16) 0.0465(19) 0.0094(19)
O8 0.079(3) 0.057(2) 0.0502(19) 0.0185(17) 0.0405(19) 0.0154(19)
S 0.0651(9) 0.0532(8) 0.0343(7) -0.0080(6) 0.0269(7) -0.0061(8)
O5 0.070(2) 0.078(2) 0.0279(16) -0.0108(16) 0.0144(16) -0.0100(19)
C23 0.047(3) 0.049(3) 0.040(3) -0.002(2) 0.022(2) -0.007(3)
C22 0.043(3) 0.032(3) 0.047(3) 0.003(3) 0.017(2) 0.001(2)
O9 0.082(2) 0.066(2) 0.0477(18) 0.0013(16) 0.0457(18) 0.0002(19)
O1W 0.119(4) 0.106(3) 0.110(3) -0.009(3) 0.025(3) -0.030(3)
O4 0.066(2) 0.091(2) 0.0585(19) -0.0216(17) 0.0421(17) -0.026(2)
C17 0.046(3) 0.038(3) 0.034(2) -0.007(2) 0.021(2) -0.009(2)
C21 0.044(3) 0.041(3) 0.027(2) -0.002(2) 0.017(2) -0.004(2)
C18 0.052(3) 0.050(3) 0.043(3) -0.004(2) 0.024(3) -0.001(3)
C20 0.060(3) 0.057(3) 0.028(3) 0.006(3) 0.022(3) 0.007(3)
C16 0.059(4) 0.085(5) 0.055(4) 0.019(4) 0.018(4) 0.019(4)
O7 0.080(3) 0.077(2) 0.057(2) 0.008(2) 0.046(2) 0.024(2)
C19 0.061(4) 0.043(3) 0.053(3) 0.008(3) 0.022(3) 0.020(3)
O1 0.063(2) 0.076(2) 0.0408(19) 0.0100(17) 0.0233(17) 0.0196(19)
O2W 0.076(3) 0.111(3) 0.040(2) 0.008(2) 0.0283(19) 0.010(2)
C15 0.086(4) 0.125(5) 0.074(3) -0.005(3) 0.057(3) -0.020(4)
C12 0.043(3) 0.046(3) 0.039(3) 0.003(2) 0.019(2) 0.000(2)
C13 0.045(3) 0.055(3) 0.041(3) -0.003(2) 0.022(3) 0.004(3)
O2 0.060(2) 0.073(2) 0.0388(17) -0.0053(15) 0.0278(16) -0.0081(18)
C11 0.041(3) 0.057(3) 0.040(3) -0.003(2) 0.025(2) -0.009(2)
C7 0.052(4) 0.060(4) 0.042(3) 0.003(3) 0.023(3) 0.008(3)
C8 0.049(3) 0.050(3) 0.033(3) 0.002(2) 0.019(2) -0.003(2)
N4 0.065(3) 0.066(3) 0.048(3) -0.008(2) 0.036(3) -0.009(2)
C10 0.045(3) 0.047(3) 0.052(3) 0.000(3) 0.029(3) -0.001(3)
C9 0.049(3) 0.051(3) 0.037(3) 0.006(3) 0.018(3) 0.004(3)
C5 0.048(3) 0.045(3) 0.031(2) -0.002(2) 0.021(2) 0.003(2)
C4 0.044(3) 0.047(3) 0.028(3) -0.006(2) 0.008(2) 0.008(2)
O3 0.067(2) 0.061(2) 0.065(2) 0.0092(18) 0.0391(18) 0.0158(19)
C14 0.071(5) 0.055(4) 0.098(6) 0.011(4) 0.051(5) 0.012(4)
N3 0.051(3) 0.055(3) 0.034(2) -0.0002(19) 0.020(2) 0.000(2)
C6 0.049(3) 0.063(3) 0.035(3) 0.001(3) 0.026(3) -0.002(3)
N1 0.054(3) 0.058(3) 0.033(2) -0.010(2) 0.021(2) -0.011(2)
C2 0.047(3) 0.056(3) 0.040(3) 0.006(3) 0.023(3) 0.005(3)
N2 0.071(4) 0.086(4) 0.046(3) -0.013(3) 0.034(3) -0.028(3)

loop_
_atom_type_symbol
_atom_type_description
_atom_type_scat_dispersion_real
_atom_type_scat_dispersion_imag
_atom_type_scat_source
S S 0.1246 0.1234 'International Tables Vol C Tables 4.2.6.8 and 6.1.1.4'
O O 0.0106 0.0060 'International Tables Vol C Tables 4.2.6.8 and 6.1.1.4'
N N 0.0061 0.0033 'International Tables Vol C Tables 4.2.6.8 and 6.1.1.4'
C C 0.0033 0.0016 'International Tables Vol C Tables 4.2.6.8 and 6.1.1.4'
H H 0.0000 0.0000 'International Tables Vol C Tables 4.2.6.8 and 6.1.1.4'

loop_
_geom_angle_atom_site_label_1
_geom_angle_atom_site_label_2
_geom_angle_atom_site_label_3
_geom_angle
_geom_angle_site_symmetry_1
_geom_angle_site_symmetry_3
_geom_angle_publ_flag
O4 S O6 113.80(19) . . ?
O4 S O5 111.13(16) . . ?
O6 S O5 112.43(17) . . ?
O4 S C21 107.96(16) . . ?
O6 S C21 104.60(17) . . ?
O5 S C21 106.32(18) . . ?
O9 C23 O8 124.3(4) . . ?
O9 C23 C17 122.0(4) . . ?
O8 C23 C17 113.7(4) . . ?
C21 C22 C17 120.5(4) . . ?
C18 C17 C22 119.2(4) . . ?
C18 C17 C23 121.1(4) . . ?
C22 C17 C23 119.7(4) . . ?
C22 C21 C20 120.9(4) . . ?
C22 C21 S 118.8(3) . . ?
C20 C21 S 120.3(3) . . ?
O7 C18 C17 122.7(4) . . ?
O7 C18 C19 117.8(4) . . ?
C17 C18 C19 119.5(4) . . ?
C21 C20 C19 119.1(4) . . ?
C20 C19 C18 120.8(4) . . ?
C12 O1 C16 117.6(4) . . ?
O1 C12 C11 115.3(4) . . ?
O1 C12 C13 124.1(4) . . ?
C11 C12 C13 120.6(4) . . ?
C12 C13 C8 119.2(4) . . ?
C11 O2 C15 113.0(3) . . ?
C12 C11 C10 120.6(4) . . ?
C12 C11 O2 119.0(4) . . ?
C10 C11 O2 120.3(4) . . ?
C8 C7 C5 113.7(4) . . ?
C13 C8 C9 120.6(4) . . ?
C13 C8 C7 120.1(4) . . ?
C9 C8 C7 119.3(4) . . ?
O3 C10 C11 116.0(4) . . ?
O3 C10 C9 124.4(4) . . ?
C11 C10 C9 119.5(4) . . ?
C10 C9 C8 119.5(4) . . ?
C6 C5 C4 114.7(4) . . ?
C6 C5 C7 123.5(4) . . ?
C4 C5 C7 121.8(4) . . ?
N4 C4 N3 117.0(4) . . ?
N4 C4 C5 118.7(4) . . ?
N3 C4 C5 124.3(4) . . ?
C10 O3 C14 117.9(4) . . ?
C2 N3 C4 117.1(4) . . ?
C5 C6 N1 121.3(4) . . ?
C6 N1 C2 120.6(4) . . ?
N3 C2 N2 121.1(4) . . ?
N3 C2 N1 121.8(4) . . ?
N2 C2 N1 117.1(5) . . ?

loop_
_geom_bond_atom_site_label_1
_geom_bond_atom_site_label_2
_geom_bond_distance
_geom_bond_site_symmetry_2
_geom_bond_publ_flag
O6 S 1.458(3) . ?
O8 C23 1.299(4) . ?
S O4 1.448(3) . ?
S O5 1.468(3) . ?
S C21 1.785(3) . ?
C23 O9 1.224(4) . ?
C23 C17 1.490(5) . ?
C22 C21 1.371(4) . ?
C22 C17 1.401(5) . ?
C17 C18 1.382(5) . ?
C21 C20 1.372(5) . ?
C18 O7 1.365(4) . ?
C18 C19 1.398(5) . ?
C20 C19 1.389(5) . ?
C16 O1 1.421(6) . ?
O1 C12 1.374(4) . ?
C15 O2 1.418(4) . ?
C12 C11 1.377(5) . ?
C12 C13 1.386(4) . ?
C13 C8 1.388(5) . ?
O2 C11 1.399(4) . ?
C11 C10 1.385(5) . ?
C7 C8 1.507(5) . ?
C7 C5 1.511(6) . ?
C8 C9 1.396(5) . ?
N4 C4 1.323(5) . ?
C10 O3 1.360(4) . ?
C10 C9 1.394(5) . ?
C5 C6 1.336(5) . ?
C5 C4 1.440(5) . ?
C4 N3 1.337(5) . ?
O3 C14 1.431(6) . ?
N3 C2 1.316(5) . ?
C6 N1 1.357(5) . ?
N1 C2 1.370(4) . ?
C2 N2 1.328(5) . ?

loop_
_cod_related_entry_id
_cod_related_entry_database
_cod_related_entry_code
1 ChemSpider 21149572
